data_4506468
loop_
_publ_author_name
'Chang, Che-Chi'
'Huang, Yun-Chieh'
'Huang, Sheng-Ming'
'Wu, Jing-Yun'
'Liu, Yen-Hsiang'
'Lu, Kuang-Lieh'

_publ_section_title
;
 Presynthesized and In-Situ Generated Tetrazolate Ligand in the Design of
 Chiral Cadmium Coordination Polymer
;
_journal_issue 8
_journal_name_full 'Crystal Growth &amp; Design'
_journal_page_first 3825
_journal_paper_doi 10.1021/cg300405j
_journal_volume 12
_journal_year 2012
_chemical_compound_source 'synthesis as described'
_chemical_formula_moiety 'C6 H7 Cd2 Cl2 N5 O2'
_chemical_formula_sum 'C6 H7 Cd2 Cl2 N5 O2'
_chemical_formula_weight 476.87
_chemical_name_systematic
;
 ?
;
_space_group_IT_number 61
_symmetry_cell_setting orthorhombic
_symmetry_Int_Tables_number 61
_symmetry_space_group_name_Hall '-P 2ac 2ab'
_symmetry_space_group_name_H-M 'P b c a'
_atom_sites_solution_hydrogens geom
_atom_sites_solution_primary direct
_atom_sites_solution_secondary difmap
_audit_creation_date 2010-12-14T14:32:17-00:00
_audit_creation_method 'WinGX routine CIF_UPDATE'
_cell_angle_alpha 90
_cell_angle_beta 90
_cell_angle_gamma 90
_cell_formula_units_Z 8
_cell_length_a 7.1323(8)
_cell_length_b 13.0072(15)
_cell_length_c 24.302(3)
_cell_measurement_reflns_used 5462
_cell_measurement_temperature 150(2)
_cell_measurement_theta_max 25.12
_cell_measurement_theta_min 2.96
_cell_measurement_wavelength 0.71073
_cell_volume 2254.5(5)
_computing_cell_refinement 'Bruker SMART'
_computing_data_collection 'Bruker SMART'
_computing_data_reduction 'Bruker SAINT'
_computing_molecular_graphics 'Ortep-3 for Windows (Farrugia, 1997)'
_computing_publication_material 'WinGX publication routines (Farrugia, 1999)'
_computing_structure_refinement 'SHELXL-97 (Sheldrick, 2008)'
_computing_structure_solution 'SIR92 (Giacovazzo et al, 1993)'
_diffrn_ambient_temperature 150(2)
_diffrn_measured_fraction_theta_full 0.995
_diffrn_measured_fraction_theta_max 0.995
_diffrn_measurement_device_type 'CCD area detector'
_diffrn_measurement_method 'phi and omega scans'
_diffrn_radiation_monochromator graphite
_diffrn_radiation_probe x-ray
_diffrn_radiation_type MoK\a
_diffrn_radiation_wavelength 0.71073
_diffrn_reflns_av_R_equivalents 0.0193
_diffrn_reflns_av_unetI/netI 0.0186
_diffrn_reflns_limit_h_max 7
_diffrn_reflns_limit_h_min -8
_diffrn_reflns_limit_k_max 15
_diffrn_reflns_limit_k_min -7
_diffrn_reflns_limit_l_max 28
_diffrn_reflns_limit_l_min -28
_diffrn_reflns_number 7675
_diffrn_reflns_theta_full 25.12
_diffrn_reflns_theta_max 25.12
_diffrn_reflns_theta_min 3.24
_exptl_absorpt_coefficient_mu 4.241
_exptl_absorpt_correction_T_max 0.8089
_exptl_absorpt_correction_T_min 0.6338
_exptl_absorpt_correction_type multi-scan
_exptl_absorpt_process_details '(SADABS; Sheldrick, 2003)'
_exptl_crystal_colour colorless
_exptl_crystal_density_diffrn 2.81
_exptl_crystal_density_method 'not measured'
_exptl_crystal_description plate
_exptl_crystal_F_000 1792
_exptl_crystal_size_max 0.16
_exptl_crystal_size_mid 0.12
_exptl_crystal_size_min 0.05
_refine_diff_density_max 0.873
_refine_diff_density_min -0.46
_refine_diff_density_rms 0.112
_refine_ls_extinction_coef 0.00050(7)
_refine_ls_extinction_expression Fc^*^=kFc[1+0.001xFc^2^\l^3^/sin(2\q)]^-1/4^
_refine_ls_extinction_method SHELXL
_refine_ls_goodness_of_fit_ref 1.122
_refine_ls_hydrogen_treatment constr
_refine_ls_matrix_type full
_refine_ls_number_parameters 155
_refine_ls_number_reflns 2008
_refine_ls_number_restraints 0
_refine_ls_restrained_S_all 1.122
_refine_ls_R_factor_all 0.0202
_refine_ls_R_factor_gt 0.0191
_refine_ls_shift/su_max 0.001
_refine_ls_shift/su_mean 0
_refine_ls_structure_factor_coef Fsqd
_refine_ls_weighting_details 'calc w=1/[\s^2^(Fo^2^)+(0.0254P)^2^+2.3713P] where P=(Fo^2^+2Fc^2^)/3'
_refine_ls_weighting_scheme calc
_refine_ls_wR_factor_gt 0.0472
_refine_ls_wR_factor_ref 0.0478
_reflns_number_gt 1934
_reflns_number_total 2008
_reflns_threshold_expression >2\s(I)
_cod_data_source_file cg300405j_si_003.cif
_cod_data_source_block pbca
_cod_depositor_comments
;
The following automatic conversions were performed:

'_symmetry_cell_setting' value 'Orthorhombic' changed to
'orthorhombic' according to
/home/saulius/struct/CIF-dictionaries/cif_core.dic dictionary named
'cif_core.dic' version 2.4.2 from 2011-04-26.

Automatic conversion script
Id: cif_fix_values 1891 2012-01-12 08:04:46Z andrius 
;
_cod_original_cell_volume 2254.5(4)
_cod_database_code 4506468

loop_
_symmetry_equiv_pos_as_xyz
'x, y, z'
'-x+1/2, -y, z+1/2'
'-x, y+1/2, -z+1/2'
'x+1/2, -y+1/2, -z'
'-x, -y, -z'
'x-1/2, y, -z-1/2'
'x, -y-1/2, z-1/2'
'-x-1/2, y-1/2, z'

loop_
_atom_site_label
_atom_site_type_symbol
_atom_site_fract_x
_atom_site_fract_y
_atom_site_fract_z
_atom_site_U_iso_or_equiv
_atom_site_adp_type
_atom_site_occupancy
_atom_site_symmetry_multiplicity
_atom_site_calc_flag
_atom_site_refinement_flags
Cd1 Cd 0.16787(3) 0.437794(15) 0.088579(9) 0.01104(9) Uani 1 1 d .
Cd2 Cd 0.43849(3) 0.273094(15) 0.000260(8) 0.01157(9) Uani 1 1 d .
Cl1 Cl 0.49369(10) 0.35066(5) 0.09857(3) 0.01466(16) Uani 1 1 d .
Cl2 Cl 0.27275(10) 0.60418(5) 0.03179(3) 0.01374(16) Uani 1 1 d .
O1 O 0.1577(3) 0.34726(15) 0.00900(8) 0.0110(4) Uani 1 1 d .
H101 H 0.1466 0.3964 -0.0195 0.016 Uiso 1 1 d R
O2 O -0.1397(3) 0.50944(16) 0.07840(9) 0.0148(5) Uani 1 1 d .
H102 H -0.2052 0.5496 0.1033 0.022 Uiso 1 1 d R
H103 H -0.2155 0.4659 0.0694 0.022 Uiso 1 1 d R
N1 N -0.0163(4) 0.28015(18) 0.17896(10) 0.0155(5) Uani 1 1 d .
N2 N -0.0075(4) 0.30304(19) 0.12586(10) 0.0131(5) Uani 1 1 d .
N3 N -0.0919(4) 0.23191(19) 0.09662(10) 0.0131(5) Uani 1 1 d .
N4 N -0.1571(3) 0.15892(18) 0.13018(11) 0.0131(5) Uani 1 1 d .
N5 N -0.1798(3) 0.02446(19) 0.32959(11) 0.0147(5) Uani 1 1 d .
C1 C -0.1082(4) 0.1903(2) 0.18050(12) 0.0118(6) Uani 1 1 d .
C2 C -0.1259(4) 0.1236(2) 0.32940(13) 0.0147(6) Uani 1 1 d .
H2 H -0.1025 0.1559 0.3629 0.018 Uiso 1 1 calc R
C3 C -0.1042(4) 0.1791(2) 0.28164(12) 0.0139(6) Uani 1 1 d .
H3 H -0.0661 0.2474 0.2831 0.017 Uiso 1 1 calc R
C4 C -0.1392(4) 0.1327(2) 0.23138(13) 0.0128(6) Uani 1 1 d .
C5 C -0.1981(4) 0.0308(2) 0.23138(13) 0.0158(6) Uani 1 1 d .
H5 H -0.225 -0.0027 0.1985 0.019 Uiso 1 1 calc R
C6 C -0.2159(4) -0.0197(2) 0.28075(13) 0.0159(6) Uani 1 1 d .
H6 H -0.255 -0.0879 0.2803 0.019 Uiso 1 1 calc R

loop_
_atom_site_aniso_label
_atom_site_aniso_U_11
_atom_site_aniso_U_22
_atom_site_aniso_U_33
_atom_site_aniso_U_23
_atom_site_aniso_U_13
_atom_site_aniso_U_12
Cd1 0.01202(14) 0.01010(13) 0.01100(13) -0.00112(8) 0.00118(8) -0.00021(8)
Cd2 0.00957(14) 0.01300(14) 0.01213(14) -0.00091(8) 0.00063(8) 0.00161(8)
Cl1 0.0122(4) 0.0167(3) 0.0150(4) -0.0007(3) -0.0007(3) 0.0011(3)
Cl2 0.0126(4) 0.0123(3) 0.0163(4) 0.0025(3) 0.0005(3) -0.0019(3)
O1 0.0116(11) 0.0113(10) 0.0100(10) 0.0007(8) -0.0003(8) -0.0004(8)
O2 0.0111(11) 0.0124(10) 0.0210(12) -0.0027(9) 0.0000(8) -0.0013(9)
N1 0.0163(14) 0.0162(12) 0.0140(13) -0.0004(10) -0.0003(11) -0.0014(10)
N2 0.0139(13) 0.0141(12) 0.0113(12) 0.0011(10) 0.0006(10) 0.0000(11)
N3 0.0094(13) 0.0136(13) 0.0165(14) 0.0011(10) 0.0013(10) 0.0004(10)
N4 0.0124(14) 0.0123(12) 0.0146(13) 0.0015(10) 0.0012(10) -0.0027(10)
N5 0.0147(14) 0.0161(12) 0.0135(13) 0.0021(11) -0.0003(10) 0.0014(11)
C1 0.0087(14) 0.0141(13) 0.0126(15) 0.0013(12) -0.0010(11) 0.0023(12)
C2 0.0146(16) 0.0152(14) 0.0144(16) -0.0004(12) -0.0008(12) 0.0017(12)
C3 0.0135(15) 0.0120(14) 0.0161(16) 0.0024(12) 0.0015(12) 0.0024(12)
C4 0.0064(15) 0.0137(14) 0.0183(16) 0.0020(12) -0.0004(12) 0.0036(11)
C5 0.0158(16) 0.0170(14) 0.0146(16) 0.0009(12) -0.0034(12) -0.0001(13)
C6 0.0133(16) 0.0150(14) 0.0195(17) 0.0026(13) -0.0002(12) -0.0011(12)

loop_
_atom_type_symbol
_atom_type_description
_atom_type_scat_dispersion_real
_atom_type_scat_dispersion_imag
_atom_type_scat_source
C C 0.0033 0.0016 'International Tables Vol C Tables 4.2.6.8 and 6.1.1.4'
H H 0 0 'International Tables Vol C Tables 4.2.6.8 and 6.1.1.4'
N N 0.0061 0.0033 'International Tables Vol C Tables 4.2.6.8 and 6.1.1.4'
O O 0.0106 0.006 'International Tables Vol C Tables 4.2.6.8 and 6.1.1.4'
Cd Cd -0.8075 1.2024 'International Tables Vol C Tables 4.2.6.8 and 6.1.1.4'
Cl Cl 0.1484 0.1585 'International Tables Vol C Tables 4.2.6.8 and 6.1.1.4'

loop_
_geom_angle_atom_site_label_1
_geom_angle_atom_site_label_2
_geom_angle_atom_site_label_3
_geom_angle
_geom_angle_site_symmetry_1
_geom_angle_site_symmetry_3
O1 Cd1 N5 178.19(8) . 3
O1 Cd1 N2 85.64(8) . .
N5 Cd1 N2 93.01(9) 3 .
O1 Cd1 O2 94.86(7) . .
N5 Cd1 O2 86.11(8) 3 .
N2 Cd1 O2 80.88(8) . .
O1 Cd1 Cl1 83.20(5) . .
N5 Cd1 Cl1 95.76(7) 3 .
N2 Cd1 Cl1 96.63(6) . .
O2 Cd1 Cl1 176.98(5) . .
O1 Cd1 Cl2 89.37(5) . .
N5 Cd1 Cl2 92.26(7) 3 .
N2 Cd1 Cl2 163.20(6) . .
O2 Cd1 Cl2 83.57(5) . .
Cl1 Cd1 Cl2 98.70(2) . .
O1 Cd2 O1 160.78(6) 4 .
O1 Cd2 N3 86.82(8) 4 4
O1 Cd2 N3 91.39(8) . 4
O1 Cd2 Cl1 104.91(5) 4 .
O1 Cd2 Cl1 83.21(5) . .
N3 Cd2 Cl1 158.58(6) 4 .
O1 Cd2 Cl2 81.48(5) 4 5_665
O1 Cd2 Cl2 116.92(5) . 5_665
N3 Cd2 Cl2 78.50(6) 4 5_665
Cl1 Cd2 Cl2 85.49(2) . 5_665
O1 Cd2 Cl2 81.50(5) 4 8_655
O1 Cd2 Cl2 80.14(5) . 8_655
N3 Cd2 Cl2 101.74(6) 4 8_655
Cl1 Cd2 Cl2 97.74(2) . 8_655
Cl2 Cd2 Cl2 162.93(2) 5_665 8_655
Cd1 Cl1 Cd2 87.04(2) . .
Cd1 Cl2 Cd2 146.60(3) . 5_665
Cd1 Cl2 Cd2 129.21(3) . 8_665
Cd2 Cl2 Cd2 82.37(2) 5_665 8_665
Cd2 O1 Cd2 108.47(8) 4_455 .
Cd2 O1 Cd1 118.34(9) 4_455 .
Cd2 O1 Cd1 106.08(8) . .
Cd2 O1 H101 110 4_455 .
Cd2 O1 H101 107.3 . .
Cd1 O1 H101 106.1 . .
Cd1 O2 H102 127.8 . .
Cd1 O2 H103 111.4 . .
H102 O2 H103 103.5 . .
N2 N1 C1 104.2(2) . .
N3 N2 N1 110.3(2) . .
N3 N2 Cd1 124.36(18) . .
N1 N2 Cd1 124.83(19) . .
N2 N3 N4 109.3(2) . .
N2 N3 Cd2 121.07(18) . 4_455
N4 N3 Cd2 128.35(19) . 4_455
N3 N4 C1 104.5(2) . .
C6 N5 C2 117.5(3) . .
C6 N5 Cd1 124.4(2) . 3_545
C2 N5 Cd1 117.7(2) . 3_545
N4 C1 N1 111.6(3) . .
N4 C1 C4 125.3(3) . .
N1 C1 C4 123.0(3) . .
N5 C2 C3 122.5(3) . .
N5 C2 H2 118.7 . .
C3 C2 H2 118.7 . .
C2 C3 C4 119.7(3) . .
C2 C3 H3 120.1 . .
C4 C3 H3 120.1 . .
C3 C4 C5 118.0(3) . .
C3 C4 C1 119.7(3) . .
C5 C4 C1 122.3(3) . .
C6 C5 C4 118.9(3) . .
C6 C5 H5 120.6 . .
C4 C5 H5 120.6 . .
N5 C6 C5 123.4(3) . .
N5 C6 H6 118.3 . .
C5 C6 H6 118.3 . .

loop_
_geom_bond_atom_site_label_1
_geom_bond_atom_site_label_2
_geom_bond_distance
_geom_bond_site_symmetry_2
Cd1 O1 2.265(2) .
Cd1 N5 2.288(3) 3
Cd1 N2 2.336(2) .
Cd1 O2 2.397(2) .
Cd1 Cl1 2.5968(8) .
Cd1 Cl2 2.6736(7) .
Cd2 O1 2.224(2) 4
Cd2 O1 2.233(2) .
Cd2 N3 2.365(3) 4
Cd2 Cl1 2.6232(8) .
Cd2 Cl2 2.7196(7) 5_665
Cd2 Cl2 2.7720(7) 8_655
Cl2 Cd2 2.7196(7) 5_665
Cl2 Cd2 2.7720(7) 8_665
O1 Cd2 2.224(2) 4_455
O1 H101 0.9455 .
O2 H102 0.9259 .
O2 H103 0.8127 .
N1 N2 1.326(3) .
N1 C1 1.340(4) .
N2 N3 1.313(4) .
N3 N4 1.335(3) .
N3 Cd2 2.365(3) 4_455
N4 C1 1.335(4) .
N5 C6 1.343(4) .
N5 C2 1.346(4) .
N5 Cd1 2.288(3) 3_545
C1 C4 1.463(4) .
C2 C3 1.375(4) .
C2 H2 0.93 .
C3 C4 1.385(4) .
C3 H3 0.93 .
C4 C5 1.391(4) .
C5 C6 1.373(4) .
C5 H5 0.93 .
C6 H6 0.93 .
